data_7220671
loop_
_publ_author_name
'Panda, Tarun Kanti Kanti'
'Naktode, Kishor'
'Mallik, Bhabani S.'
'Nayek, Hari Pada'
'Reddy, Th Dhileep'

_publ_section_title
;
 Heavier Group 2 Metal Complexes with Flexible Scorpionate Ligand based on
 2-Mercaptopyridine
;
_journal_name_full 'RSC Adv.'
_journal_paper_doi 10.1039/C5RA04696C
_journal_year 2015
_chemical_formula_moiety 'C28 H36 B2 N4 O2 S4 Sr'
_chemical_formula_sum 'C28 H36 B2 N4 O2 S4 Sr'
_chemical_formula_weight 698.09
_chemical_name_systematic
;
 ?
;
_space_group_IT_number 14
_symmetry_cell_setting monoclinic
_symmetry_space_group_name_Hall '-P 2ybc'
_symmetry_space_group_name_H-M 'P 1 21/c 1'
_atom_sites_solution_hydrogens geom
_atom_sites_solution_primary direct
_atom_sites_solution_secondary difmap
_audit_creation_method SHELXL-97
_audit_update_record
;
2015-02-13 deposited with the CCDC.
2015-06-03 downloaded from the CCDC.
;
_cell_angle_alpha 90
_cell_angle_beta 119.400(16)
_cell_angle_gamma 90
_cell_formula_units_Z 2
_cell_length_a 11.0091(12)
_cell_length_b 11.7200(9)
_cell_length_c 14.443(4)
_cell_measurement_reflns_used 3240
_cell_measurement_temperature 150(2)
_cell_measurement_theta_max 28.9391
_cell_measurement_theta_min 3.2337
_cell_volume 1623.5(6)
_computing_cell_refinement
'CrysAlisPro, Agilent Technologies,Version 1.171.35.19 (release 27-10-2011CrysAlis171 .NET)(compiled Oct 27'
_computing_data_collection
'CrysAlisPro, Agilent Technologies,Version 1.171.35.19 (release 27-10-2011CrysAlis171 .NET)(compiled Oct 27'
_computing_data_reduction
'CrysAlisPro, Agilent Technologies,Version 1.171.35.19 (release 27-10-2011CrysAlis171 .NET)(compiled Oct 27'
_computing_molecular_graphics 'ORTEP III & Olex 2.1'
_computing_publication_material WinGX
_computing_structure_refinement 'SHELXL-97 (Sheldrick, 2008)'
_computing_structure_solution 'SHELXL-97 (Sheldrick, 2008)'
_diffrn_ambient_temperature 150(2)
_diffrn_measured_fraction_theta_full 0.861
_diffrn_measured_fraction_theta_max 0.861
_diffrn_measurement_device_type 'SuperNova, Dual, Mo at zero, Eos'
_diffrn_radiation_monochromator mirror
_diffrn_radiation_source 'SuperNova (Mo) X-ray Source'
_diffrn_radiation_type MoK\a
_diffrn_radiation_wavelength 0.71073
_diffrn_reflns_av_R_equivalents 0.0217
_diffrn_reflns_av_sigmaI/netI 0.0381
_diffrn_reflns_limit_h_max 14
_diffrn_reflns_limit_h_min -9
_diffrn_reflns_limit_k_max 14
_diffrn_reflns_limit_k_min -13
_diffrn_reflns_limit_l_max 9
_diffrn_reflns_limit_l_min -19
_diffrn_reflns_number 7191
_diffrn_reflns_theta_full 29.00
_diffrn_reflns_theta_max 29.00
_diffrn_reflns_theta_min 3.24
_exptl_absorpt_coefficient_mu 1.950
_exptl_absorpt_correction_T_max 1.00000
_exptl_absorpt_correction_T_min 0.91344
_exptl_absorpt_correction_type multi-scan
_exptl_absorpt_process_details
'CrysAlisPro, Agilent Technologies,Version 1.171.35.19 (release 27-10-2011 CrysAlis171 .NET)(compiled Oct 27'
_exptl_crystal_colour yellow
_exptl_crystal_density_diffrn 1.428
_exptl_crystal_density_method 'not measured'
_exptl_crystal_description block
_exptl_crystal_F_000 720
_exptl_crystal_size_max 0.32
_exptl_crystal_size_mid 0.27
_exptl_crystal_size_min 0.23
_refine_diff_density_max 0.566
_refine_diff_density_min -0.594
_refine_diff_density_rms 0.071
_refine_ls_extinction_method none
_refine_ls_goodness_of_fit_ref 1.040
_refine_ls_hydrogen_treatment mixed
_refine_ls_matrix_type full
_refine_ls_number_parameters 187
_refine_ls_number_reflns 3703
_refine_ls_number_restraints 0
_refine_ls_restrained_S_all 1.040
_refine_ls_R_factor_all 0.0494
_refine_ls_R_factor_gt 0.0374
_refine_ls_shift/su_max 0.000
_refine_ls_shift/su_mean 0.000
_refine_ls_structure_factor_coef Fsqd
_refine_ls_weighting_details 'calc w=1/[\s^2^(Fo^2^)+(0.0280P)^2^+1.7333P] where P=(Fo^2^+2Fc^2^)/3'
_refine_ls_weighting_scheme calc
_refine_ls_wR_factor_gt 0.0784
_refine_ls_wR_factor_ref 0.0841
_reflns_number_gt 3125
_reflns_number_total 3703
_reflns_threshold_expression >2\s(I)
_cod_data_source_file c5ra04696c2.cif
_cod_data_source_block 3
_cod_original_cell_volume 1623.5(5)
_cod_original_sg_symbol_H-M 'P 21/c'
_cod_database_code 7220671

loop_
_symmetry_equiv_pos_as_xyz
'x, y, z'
'-x, y+1/2, -z+1/2'
'-x, -y, -z'
'x, -y-1/2, z-1/2'

loop_
_atom_site_label
_atom_site_type_symbol
_atom_site_fract_x
_atom_site_fract_y
_atom_site_fract_z
_atom_site_U_iso_or_equiv
_atom_site_adp_type
_atom_site_occupancy
_atom_site_symmetry_multiplicity
_atom_site_calc_flag
_atom_site_refinement_flags
Sr1 Sr 0.5000 0.0000 0.0000 0.01984(9) Uani 1 2 d S
S1 S 0.21217(7) -0.10118(6) -0.08868(6) 0.02908(16) Uani 1 1 d .
S2 S 0.48996(7) 0.07570(6) -0.20140(5) 0.02791(16) Uani 1 1 d .
O1 O 0.54998(18) -0.19865(16) -0.04555(15) 0.0301(4) Uani 1 1 d .
N1 N 0.0627(2) 0.07310(18) -0.21726(16) 0.0211(4) Uani 1 1 d .
N2 N 0.2195(2) 0.00795(17) -0.29398(15) 0.0205(4) Uani 1 1 d .
B1 B 0.1912(3) 0.1063(2) -0.2315(2) 0.0217(6) Uani 1 1 d .
H1A H 0.2730 0.1171 -0.1624 0.026 Uiso 1 1 calc R
H1B H 0.1722 0.1773 -0.2706 0.026 Uiso 1 1 calc R
C1 C 0.0689(2) -0.0144(2) -0.15203(19) 0.0228(5) Uani 1 1 d .
C2 C -0.0486(3) -0.0331(3) -0.1386(2) 0.0357(7) Uani 1 1 d .
H2 H -0.0476 -0.0933 -0.0964 0.043 Uiso 1 1 calc R
C3 C -0.1634(3) 0.0358(3) -0.1865(3) 0.0447(8) Uani 1 1 d .
H3 H -0.2392 0.0232 -0.1761 0.054 Uiso 1 1 calc R
C4 C -0.1657(3) 0.1246(3) -0.2509(3) 0.0403(8) Uani 1 1 d .
H4 H -0.2428 0.1725 -0.2838 0.048 Uiso 1 1 calc R
C5 C -0.0538(3) 0.1405(2) -0.2651(2) 0.0304(6) Uani 1 1 d .
H5 H -0.0563 0.1995 -0.3091 0.037 Uiso 1 1 calc R
C6 C 0.1110(3) -0.0572(2) -0.3641(2) 0.0275(6) Uani 1 1 d .
H6 H 0.0223 -0.0408 -0.3749 0.033 Uiso 1 1 calc R
C7 C 0.1260(3) -0.1452(3) -0.4191(2) 0.0352(7) Uani 1 1 d .
H7 H 0.0490 -0.1867 -0.4678 0.042 Uiso 1 1 calc R
C8 C 0.2591(3) -0.1715(3) -0.4006(2) 0.0372(7) Uani 1 1 d .
H8 H 0.2732 -0.2334 -0.4345 0.045 Uiso 1 1 calc R
C9 C 0.3686(3) -0.1057(3) -0.3323(2) 0.0333(6) Uani 1 1 d .
H9 H 0.4576 -0.1232 -0.3203 0.040 Uiso 1 1 calc R
C10 C 0.3505(3) -0.0113(2) -0.27922(19) 0.0225(5) Uani 1 1 d .
C11 C 0.5286(4) -0.3010(3) 0.0002(4) 0.0641(12) Uani 1 1 d .
H11A H 0.5337 -0.2830 0.0676 0.077 Uiso 1 1 calc R
H11B H 0.4368 -0.3318 -0.0469 0.077 Uiso 1 1 calc R
C12 C 0.6300(5) -0.3818(4) 0.0160(4) 0.0791(15) Uani 1 1 d .
H12A H 0.5907 -0.4410 -0.0377 0.095 Uiso 1 1 calc R
H12B H 0.6664 -0.4169 0.0854 0.095 Uiso 1 1 calc R
C13 C 0.7444(3) -0.3196(3) 0.0080(3) 0.0496(9) Uani 1 1 d .
H13A H 0.7838 -0.3666 -0.0259 0.060 Uiso 1 1 calc R
H13B H 0.8181 -0.2964 0.0776 0.060 Uiso 1 1 calc R
C14 C 0.6690(3) -0.2171(3) -0.0599(3) 0.0406(7) Uani 1 1 d .
H14A H 0.7293 -0.1506 -0.0372 0.049 Uiso 1 1 calc R
H14B H 0.6395 -0.2320 -0.1340 0.049 Uiso 1 1 calc R

loop_
_atom_site_aniso_label
_atom_site_aniso_U_11
_atom_site_aniso_U_22
_atom_site_aniso_U_33
_atom_site_aniso_U_23
_atom_site_aniso_U_13
_atom_site_aniso_U_12
Sr1 0.01941(16) 0.02001(17) 0.01974(15) 0.00018(14) 0.00933(13) -0.00002(13)
S1 0.0225(3) 0.0231(3) 0.0329(4) 0.0080(3) 0.0068(3) -0.0015(3)
S2 0.0229(3) 0.0388(4) 0.0241(3) -0.0010(3) 0.0130(3) -0.0051(3)
O1 0.0304(10) 0.0239(10) 0.0338(10) -0.0015(9) 0.0142(9) 0.0034(8)
N1 0.0204(10) 0.0206(11) 0.0209(10) -0.0008(9) 0.0091(9) 0.0034(8)
N2 0.0217(10) 0.0199(11) 0.0195(9) 0.0005(9) 0.0098(8) 0.0011(8)
B1 0.0241(14) 0.0173(14) 0.0229(13) -0.0014(12) 0.0110(12) -0.0008(11)
C1 0.0214(11) 0.0239(14) 0.0218(11) -0.0056(11) 0.0097(10) -0.0039(10)
C2 0.0339(15) 0.0430(18) 0.0373(15) -0.0029(14) 0.0230(14) -0.0072(13)
C3 0.0281(15) 0.061(2) 0.055(2) -0.0126(18) 0.0277(15) -0.0035(14)
C4 0.0247(14) 0.047(2) 0.0445(17) -0.0088(16) 0.0134(13) 0.0113(13)
C5 0.0283(13) 0.0276(15) 0.0287(14) -0.0017(12) 0.0089(12) 0.0105(11)
C6 0.0257(13) 0.0311(15) 0.0243(13) -0.0044(12) 0.0113(11) -0.0023(11)
C7 0.0402(16) 0.0353(17) 0.0285(14) -0.0108(13) 0.0156(13) -0.0085(13)
C8 0.0505(18) 0.0315(16) 0.0347(15) -0.0100(14) 0.0248(15) 0.0021(14)
C9 0.0349(15) 0.0375(17) 0.0319(14) -0.0033(13) 0.0198(13) 0.0075(13)
C10 0.0243(12) 0.0258(14) 0.0189(11) 0.0035(11) 0.0117(10) 0.0024(10)
C11 0.045(2) 0.0285(18) 0.116(4) 0.019(2) 0.037(2) -0.0009(15)
C12 0.093(3) 0.054(3) 0.122(4) 0.047(3) 0.078(3) 0.040(2)
C13 0.0385(17) 0.053(2) 0.053(2) -0.0118(18) 0.0192(16) 0.0176(16)
C14 0.0483(18) 0.0363(18) 0.0485(18) -0.0081(15) 0.0326(16) -0.0008(14)

loop_
_atom_type_symbol
_atom_type_description
_atom_type_scat_dispersion_real
_atom_type_scat_dispersion_imag
_atom_type_scat_source
Sr Sr -1.5307 3.2498 'International Tables Vol C Tables 4.2.6.8 and 6.1.1.4'
S S 0.1246 0.1234 'International Tables Vol C Tables 4.2.6.8 and 6.1.1.4'
O O 0.0106 0.0060 'International Tables Vol C Tables 4.2.6.8 and 6.1.1.4'
N N 0.0061 0.0033 'International Tables Vol C Tables 4.2.6.8 and 6.1.1.4'
B B 0.0013 0.0007 'International Tables Vol C Tables 4.2.6.8 and 6.1.1.4'
C C 0.0033 0.0016 'International Tables Vol C Tables 4.2.6.8 and 6.1.1.4'
H H 0.0000 0.0000 'International Tables Vol C Tables 4.2.6.8 and 6.1.1.4'

loop_
_geom_angle_atom_site_label_1
_geom_angle_atom_site_label_2
_geom_angle_atom_site_label_3
_geom_angle
_geom_angle_site_symmetry_1
_geom_angle_site_symmetry_3
O1 Sr1 O1 180.00(9) 3_655 .
O1 Sr1 S2 94.04(5) 3_655 .
O1 Sr1 S2 85.96(5) . .
O1 Sr1 S2 85.96(5) 3_655 3_655
O1 Sr1 S2 94.04(5) . 3_655
S2 Sr1 S2 180.0 . 3_655
O1 Sr1 S1 81.16(4) 3_655 3_655
O1 Sr1 S1 98.84(4) . 3_655
S2 Sr1 S1 79.98(3) . 3_655
S2 Sr1 S1 100.02(3) 3_655 3_655
O1 Sr1 S1 98.84(4) 3_655 .
O1 Sr1 S1 81.16(4) . .
S2 Sr1 S1 100.02(3) . .
S2 Sr1 S1 79.98(3) 3_655 .
S1 Sr1 S1 180.00(2) 3_655 .
C1 S1 Sr1 119.50(9) . .
C10 S2 Sr1 93.13(8) . .
C14 O1 C11 107.8(2) . .
C14 O1 Sr1 120.04(17) . .
C11 O1 Sr1 122.4(2) . .
C5 N1 C1 119.8(2) . .
C5 N1 B1 118.0(2) . .
C1 N1 B1 122.0(2) . .
C6 N2 C10 119.8(2) . .
C6 N2 B1 119.0(2) . .
C10 N2 B1 121.2(2) . .
N1 B1 N2 109.6(2) . .
N1 B1 H1A 109.8 . .
N2 B1 H1A 109.8 . .
N1 B1 H1B 109.8 . .
N2 B1 H1B 109.8 . .
H1A B1 H1B 108.2 . .
N1 C1 C2 118.0(2) . .
N1 C1 S1 122.17(18) . .
C2 C1 S1 119.9(2) . .
C3 C2 C1 121.3(3) . .
C3 C2 H2 119.4 . .
C1 C2 H2 119.4 . .
C2 C3 C4 119.4(3) . .
C2 C3 H3 120.3 . .
C4 C3 H3 120.3 . .
C5 C4 C3 119.0(3) . .
C5 C4 H4 120.5 . .
C3 C4 H4 120.5 . .
C4 C5 N1 122.6(3) . .
C4 C5 H5 118.7 . .
N1 C5 H5 118.7 . .
N2 C6 C7 123.1(2) . .
N2 C6 H6 118.4 . .
C7 C6 H6 118.4 . .
C6 C7 C8 118.3(3) . .
C6 C7 H7 120.8 . .
C8 C7 H7 120.8 . .
C9 C8 C7 119.3(3) . .
C9 C8 H8 120.4 . .
C7 C8 H8 120.4 . .
C8 C9 C10 121.7(3) . .
C8 C9 H9 119.2 . .
C10 C9 H9 119.2 . .
N2 C10 C9 117.5(2) . .
N2 C10 S2 122.54(19) . .
C9 C10 S2 119.91(19) . .
C12 C11 O1 109.9(3) . .
C12 C11 H11A 109.7 . .
O1 C11 H11A 109.7 . .
C12 C11 H11B 109.7 . .
O1 C11 H11B 109.7 . .
H11A C11 H11B 108.2 . .
C11 C12 C13 106.9(3) . .
C11 C12 H12A 110.3 . .
C13 C12 H12A 110.3 . .
C11 C12 H12B 110.3 . .
C13 C12 H12B 110.3 . .
H12A C12 H12B 108.6 . .
C12 C13 C14 102.7(3) . .
C12 C13 H13A 111.2 . .
C14 C13 H13A 111.2 . .
C12 C13 H13B 111.2 . .
C14 C13 H13B 111.2 . .
H13A C13 H13B 109.1 . .
O1 C14 C13 105.9(2) . .
O1 C14 H14A 110.6 . .
C13 C14 H14A 110.6 . .
O1 C14 H14B 110.6 . .
C13 C14 H14B 110.6 . .
H14A C14 H14B 108.7 . .

loop_
_geom_bond_atom_site_label_1
_geom_bond_atom_site_label_2
_geom_bond_distance
_geom_bond_site_symmetry_2
Sr1 O1 2.5517(18) 3_655
Sr1 O1 2.5517(18) .
Sr1 S2 2.9909(10) .
Sr1 S2 2.9909(10) 3_655
Sr1 S1 3.0171(8) 3_655
Sr1 S1 3.0171(8) .
S1 C1 1.716(3) .
S2 C10 1.722(3) .
O1 C14 1.440(3) .
O1 C11 1.443(4) .
N1 C5 1.370(3) .
N1 C1 1.371(3) .
N1 B1 1.575(3) .
N2 C6 1.359(3) .
N2 C10 1.369(3) .
N2 B1 1.586(3) .
B1 H1A 0.9700 .
B1 H1B 0.9700 .
C1 C2 1.416(4) .
C2 C3 1.367(4) .
C2 H2 0.9300 .
C3 C4 1.388(5) .
C3 H3 0.9300 .
C4 C5 1.358(4) .
C4 H4 0.9300 .
C5 H5 0.9300 .
C6 C7 1.360(4) .
C6 H6 0.9300 .
C7 C8 1.389(4) .
C7 H7 0.9300 .
C8 C9 1.362(4) .
C8 H8 0.9300 .
C9 C10 1.415(4) .
C9 H9 0.9300 .
C11 C12 1.395(5) .
C11 H11A 0.9700 .
C11 H11B 0.9700 .
C12 C13 1.507(5) .
C12 H12A 0.9700 .
C12 H12B 0.9700 .
C13 C14 1.515(5) .
C13 H13A 0.9700 .
C13 H13B 0.9700 .
C14 H14A 0.9700 .
C14 H14B 0.9700 .

loop_
_geom_torsion_atom_site_label_1
_geom_torsion_atom_site_label_2
_geom_torsion_atom_site_label_3
_geom_torsion_atom_site_label_4
_geom_torsion
_geom_torsion_site_symmetry_1
O1 Sr1 S1 C1 30.98(11) 3_655
O1 Sr1 S1 C1 -149.02(11) .
S2 Sr1 S1 C1 -64.75(10) .
S2 Sr1 S1 C1 115.25(10) 3_655
S1 Sr1 S1 C1 108(100) 3_655
O1 Sr1 S2 C10 -118.05(10) 3_655
O1 Sr1 S2 C10 61.95(10) .
S2 Sr1 S2 C10 -6(100) 3_655
S1 Sr1 S2 C10 161.67(9) 3_655
S1 Sr1 S2 C10 -18.33(9) .
O1 Sr1 O1 C14 -159(100) 3_655
S2 Sr1 O1 C14 57.92(19) .
S2 Sr1 O1 C14 -122.08(19) 3_655
S1 Sr1 O1 C14 -21.27(19) 3_655
S1 Sr1 O1 C14 158.73(19) .
O1 Sr1 O1 C11 -17(100) 3_655
S2 Sr1 O1 C11 -160.3(2) .
S2 Sr1 O1 C11 19.7(2) 3_655
S1 Sr1 O1 C11 120.5(2) 3_655
S1 Sr1 O1 C11 -59.5(2) .
C5 N1 B1 N2 -116.5(2) .
C1 N1 B1 N2 69.0(3) .
C6 N2 B1 N1 28.8(3) .
C10 N2 B1 N1 -151.8(2) .
C5 N1 C1 C2 1.4(3) .
B1 N1 C1 C2 175.8(2) .
C5 N1 C1 S1 -179.41(19) .
B1 N1 C1 S1 -5.0(3) .
Sr1 S1 C1 N1 38.5(2) .
Sr1 S1 C1 C2 -142.30(19) .
N1 C1 C2 C3 -1.9(4) .
S1 C1 C2 C3 178.9(2) .
C1 C2 C3 C4 1.0(5) .
C2 C3 C4 C5 0.4(5) .
C3 C4 C5 N1 -0.9(4) .
C1 N1 C5 C4 0.0(4) .
B1 N1 C5 C4 -174.7(3) .
C10 N2 C6 C7 2.5(4) .
B1 N2 C6 C7 -178.2(3) .
N2 C6 C7 C8 1.7(4) .
C6 C7 C8 C9 -3.0(4) .
C7 C8 C9 C10 0.2(5) .
C6 N2 C10 C9 -5.0(3) .
B1 N2 C10 C9 175.6(2) .
C6 N2 C10 S2 173.85(19) .
B1 N2 C10 S2 -5.5(3) .
C8 C9 C10 N2 3.8(4) .
C8 C9 C10 S2 -175.1(2) .
Sr1 S2 C10 N2 69.4(2) .
Sr1 S2 C10 C9 -111.7(2) .
C14 O1 C11 C12 0.6(5) .
Sr1 O1 C11 C12 -145.1(3) .
O1 C11 C12 C13 15.6(5) .
C11 C12 C13 C14 -24.6(5) .
C11 O1 C14 C13 -16.4(3) .
Sr1 O1 C14 C13 130.3(2) .
C12 C13 C14 O1 24.8(4) .
